data_7104937
loop_
_publ_author_name
'Zeng, Zhuo'
'Guo, Yong'
'Twamley, Brendan'
'Shreeve, Jean'ne M.'

_publ_section_title
;
 Energetic polyazole polynitrobenzenes and their coordination
 complexes.
;
_journal_issue 40
_journal_name_full 'Chemical communications (Cambridge, England)'
_journal_page_first 6014
_journal_page_last 6016
_journal_paper_doi 10.1039/b915090k
_journal_year 2009
_chemical_formula_moiety 'C12 H6 Ag N11 O5, 3(H2 O)'
_chemical_formula_sum 'C12 H12 Ag N11 O8'
_chemical_formula_weight 546.20
_chemical_name_common '(C12H6AgN11O5) + 3H2O'
_chemical_name_systematic
;
?
;
_space_group_IT_number 15
_symmetry_cell_setting monoclinic
_symmetry_space_group_name_Hall '-C 2yc'
_symmetry_space_group_name_H-M 'C 1 2/c 1'
_atom_sites_solution_hydrogens geom
_atom_sites_solution_primary direct
_atom_sites_solution_secondary difmap
_audit_creation_method SHELXL-97
_cell_angle_alpha 90.00
_cell_angle_beta 111.131(9)
_cell_angle_gamma 90.00
_cell_formula_units_Z 8
_cell_length_a 20.041(3)
_cell_length_b 8.2412(8)
_cell_length_c 24.046(3)
_cell_measurement_reflns_used 9898
_cell_measurement_temperature 90(2)
_cell_measurement_theta_max 29.98
_cell_measurement_theta_min 2.17
_cell_volume 3704.4(8)
_computing_cell_refinement 'SAINT+ v. 7.23a (Bruker, 2006)'
_computing_data_collection 'SMART v. 5.632 (Bruker, 2006)'
_computing_data_reduction 'SAINT+ v. 7.23a (Bruker, 2006)'
_computing_molecular_graphics 'XP, SHELXTL v. 6.14 (Bruker, 2003)'
_computing_publication_material 'XCIF, SHELXTL, v. 6.14 (Bruker, 2003)'
_computing_structure_refinement 'XL, SHELXTL v. 6.14 (Bruker, 2003)'
_computing_structure_solution 'XS, SHELXTL v. 6.14 (Bruker, 2003)'
_diffrn_ambient_temperature 90(2)
_diffrn_detector_area_resol_mean 8.3
_diffrn_measured_fraction_theta_full 1.000
_diffrn_measured_fraction_theta_max 1.000
_diffrn_measurement_device_type 'Bruker/Siemens SMART APEX'
_diffrn_measurement_method '\w scans'
_diffrn_radiation_monochromator graphite
_diffrn_radiation_source 'fine-focus sealed tube'
_diffrn_radiation_type MoK\a
_diffrn_radiation_wavelength 0.71073
_diffrn_reflns_av_R_equivalents 0.0342
_diffrn_reflns_av_sigmaI/netI 0.0221
_diffrn_reflns_limit_h_max 24
_diffrn_reflns_limit_h_min -24
_diffrn_reflns_limit_k_max 9
_diffrn_reflns_limit_k_min -9
_diffrn_reflns_limit_l_max 28
_diffrn_reflns_limit_l_min -28
_diffrn_reflns_number 27473
_diffrn_reflns_theta_full 25.24
_diffrn_reflns_theta_max 25.24
_diffrn_reflns_theta_min 1.82
_exptl_absorpt_coefficient_mu 1.162
_exptl_absorpt_correction_T_max 0.711
_exptl_absorpt_correction_T_min 0.645
_exptl_absorpt_correction_type multi-scan
_exptl_absorpt_process_details 'SADABS-2007/4 (Bruker, 2007)'
_exptl_crystal_colour orange
_exptl_crystal_density_diffrn 1.959
_exptl_crystal_density_method 'not measured'
_exptl_crystal_description needle
_exptl_crystal_F_000 2176
_exptl_crystal_size_max 0.40
_exptl_crystal_size_mid 0.36
_exptl_crystal_size_min 0.30
_refine_diff_density_max 0.954
_refine_diff_density_min -0.819
_refine_diff_density_rms 0.101
_refine_ls_extinction_method none
_refine_ls_goodness_of_fit_ref 1.082
_refine_ls_hydrogen_treatment constr
_refine_ls_matrix_type full
_refine_ls_number_parameters 290
_refine_ls_number_reflns 3333
_refine_ls_number_restraints 0
_refine_ls_restrained_S_all 1.082
_refine_ls_R_factor_all 0.0372
_refine_ls_R_factor_gt 0.0336
_refine_ls_shift/su_max 0.000
_refine_ls_shift/su_mean 0.000
_refine_ls_structure_factor_coef Fsqd
_refine_ls_weighting_details 'calc w=1/[\s^2^(Fo^2^)+(0.0396P)^2^+23.5430P] where P=(Fo^2^+2Fc^2^)/3'
_refine_ls_weighting_scheme calc
_refine_ls_wR_factor_gt 0.0863
_refine_ls_wR_factor_ref 0.0886
_reflns_number_gt 3057
_reflns_number_total 3333
_reflns_threshold_expression I>2\s(I)
_cod_data_source_file b915090k.txt
_cod_data_source_block cmpd6
_cod_original_sg_symbol_H-M C2/c
_cod_database_code 7104937

loop_
_symmetry_equiv_pos_as_xyz
'x, y, z'
'-x, y, -z+1/2'
'x+1/2, y+1/2, z'
'-x+1/2, y+1/2, -z+1/2'
'-x, -y, -z'
'x, -y, z-1/2'
'-x+1/2, -y+1/2, -z'
'x+1/2, -y+1/2, z-1/2'

loop_
_atom_site_label
_atom_site_type_symbol
_atom_site_fract_x
_atom_site_fract_y
_atom_site_fract_z
_atom_site_U_iso_or_equiv
_atom_site_adp_type
_atom_site_occupancy
_atom_site_symmetry_multiplicity
_atom_site_calc_flag
_atom_site_refinement_flags
_atom_site_disorder_assembly
_atom_site_disorder_group
Ag1 Ag 0.365201(14) 0.77537(4) -0.152972(11) 0.02040(11) Uani 1 1 d . . .
O1 O 0.18381(13) 0.4209(3) -0.07598(11) 0.0211(6) Uani 1 1 d . . .
C1 C 0.19786(19) 0.4255(4) -0.02051(15) 0.0162(7) Uani 1 1 d . . .
O2 O 0.39566(13) 0.4935(3) 0.13970(12) 0.0242(6) Uani 1 1 d . . .
C2 C 0.26036(18) 0.5064(4) 0.02090(16) 0.0161(7) Uani 1 1 d . . .
O3 O 0.33231(14) 0.7009(3) 0.14874(12) 0.0257(6) Uani 1 1 d . . .
C3 C 0.27555(18) 0.4986(4) 0.08176(15) 0.0162(7) Uani 1 1 d . . .
O4 O 0.05794(14) 0.3358(4) 0.07647(12) 0.0260(6) Uani 1 1 d . . .
C4 C 0.23065(18) 0.4192(4) 0.10593(15) 0.0161(7) Uani 1 1 d . . .
C5 C 0.16828(18) 0.3507(4) 0.06672(15) 0.0158(7) Uani 1 1 d . . .
O5 O 0.14004(14) 0.1639(3) 0.12662(11) 0.0237(6) Uani 1 1 d . . .
C6 C 0.15152(18) 0.3539(4) 0.00573(15) 0.0167(7) Uani 1 1 d . . .
N7 N 0.30372(15) 0.5959(4) -0.00361(13) 0.0155(6) Uani 1 1 d . . .
N8 N 0.35874(15) 0.6921(4) 0.03167(13) 0.0174(6) Uani 1 1 d . . .
C9 C 0.38442(19) 0.7522(4) -0.00670(16) 0.0183(8) Uani 1 1 d . . .
H9A H 0.4243 0.8237 0.0047 0.022 Uiso 1 1 calc R . .
N10 N 0.34991(16) 0.7048(4) -0.06456(13) 0.0185(6) Uani 1 1 d . . .
C11 C 0.30000(19) 0.6067(5) -0.06080(16) 0.0192(8) Uani 1 1 d . . .
H11A H 0.2662 0.5514 -0.0935 0.023 Uiso 1 1 calc R . .
N12 N 0.34025(16) 0.5716(4) 0.12641(13) 0.0182(6) Uani 1 1 d . . .
N13 N 0.24665(16) 0.4142(4) 0.16844(13) 0.0172(6) Uani 1 1 d . . .
N14 N 0.20035(17) 0.4792(4) 0.19283(13) 0.0221(7) Uani 1 1 d . . .
C15 C 0.2292(2) 0.4349(5) 0.24906(16) 0.0239(8) Uani 1 1 d . . .
H15A H 0.2087 0.4614 0.2779 0.029 Uiso 1 1 calc R . .
N16 N 0.29045(17) 0.3485(4) 0.26239(14) 0.0246(7) Uani 1 1 d . . .
C17 C 0.2994(2) 0.3360(5) 0.21082(16) 0.0218(8) Uani 1 1 d . . .
H17A H 0.3376 0.2799 0.2047 0.026 Uiso 1 1 calc R . .
N18 N 0.11822(15) 0.2770(4) 0.09188(13) 0.0183(7) Uani 1 1 d . . .
N19 N 0.08772(16) 0.2806(4) -0.03300(13) 0.0160(6) Uani 1 1 d . . .
N20 N 0.06732(16) 0.1289(4) -0.02146(13) 0.0186(6) Uani 1 1 d . . .
C21 C 0.00613(18) 0.1094(4) -0.06551(16) 0.0183(7) Uani 1 1 d . . .
H21A H -0.0217 0.0135 -0.0702 0.022 Uiso 1 1 calc R . .
N22 N -0.01482(16) 0.2373(4) -0.10425(14) 0.0188(7) Uani 1 1 d . . .
C23 C 0.03782(18) 0.3418(5) -0.08240(15) 0.0185(7) Uani 1 1 d . . .
H23A H 0.0402 0.4451 -0.0991 0.022 Uiso 1 1 calc R . .
O1S O 0.40050(18) 0.0629(5) 0.19360(15) 0.0481(9) Uani 1 1 d . . .
O2S O 0.5000 0.3032(8) 0.2500 0.0675(16) Uani 1 2 d S . .
O3S O 0.5000 -0.1785(9) 0.2500 0.086(2) Uani 1 2 d S . .
O4S O 0.5697(3) -0.4304(7) 0.2167(2) 0.0868(15) Uani 1 1 d . . .

loop_
_atom_site_aniso_label
_atom_site_aniso_U_11
_atom_site_aniso_U_22
_atom_site_aniso_U_33
_atom_site_aniso_U_23
_atom_site_aniso_U_13
_atom_site_aniso_U_12
Ag1 0.01547(16) 0.02756(18) 0.01375(16) 0.00023(11) -0.00009(11) 0.00169(11)
O1 0.0193(13) 0.0237(14) 0.0176(13) -0.0004(10) 0.0033(10) -0.0041(11)
C1 0.0171(17) 0.0118(17) 0.0153(17) -0.0002(13) 0.0006(14) 0.0027(13)
O2 0.0148(13) 0.0286(15) 0.0251(14) 0.0053(11) 0.0022(11) 0.0013(11)
C2 0.0130(16) 0.0143(17) 0.0197(17) 0.0017(14) 0.0044(14) 0.0024(14)
O3 0.0249(14) 0.0266(15) 0.0235(14) -0.0066(12) 0.0061(12) -0.0051(11)
C3 0.0132(17) 0.0146(17) 0.0164(17) 0.0001(13) 0.0001(14) 0.0022(13)
O4 0.0164(13) 0.0338(16) 0.0269(14) -0.0047(12) 0.0069(11) 0.0000(12)
C4 0.0152(17) 0.0169(18) 0.0131(16) 0.0009(14) 0.0015(14) 0.0016(14)
C5 0.0151(17) 0.0122(17) 0.0189(18) 0.0016(14) 0.0047(14) 0.0019(13)
O5 0.0280(14) 0.0195(13) 0.0220(13) 0.0027(11) 0.0072(11) -0.0036(11)
C6 0.0134(17) 0.0140(17) 0.0191(18) -0.0010(14) 0.0015(14) 0.0005(14)
N7 0.0122(14) 0.0159(15) 0.0161(14) -0.0014(12) 0.0024(12) -0.0007(12)
N8 0.0151(15) 0.0152(15) 0.0203(16) -0.0006(12) 0.0042(12) -0.0018(12)
C9 0.0141(17) 0.0156(18) 0.0225(19) 0.0001(14) 0.0032(15) 0.0015(14)
N10 0.0137(15) 0.0220(16) 0.0184(15) 0.0016(12) 0.0041(12) 0.0008(12)
C11 0.0161(18) 0.0224(19) 0.0181(18) -0.0010(15) 0.0050(14) 0.0004(15)
N12 0.0171(16) 0.0198(16) 0.0156(15) 0.0021(12) 0.0032(12) -0.0021(13)
N13 0.0163(15) 0.0178(15) 0.0149(14) 0.0006(12) 0.0026(12) -0.0014(12)
N14 0.0279(17) 0.0204(16) 0.0170(15) 0.0000(13) 0.0070(13) 0.0043(13)
C15 0.033(2) 0.021(2) 0.0149(18) 0.0006(15) 0.0055(16) 0.0046(16)
N16 0.0278(17) 0.0236(17) 0.0167(16) 0.0048(13) 0.0011(13) -0.0002(14)
C17 0.0184(18) 0.0211(19) 0.0219(19) 0.0062(15) 0.0022(15) -0.0007(15)
N18 0.0169(16) 0.0198(16) 0.0174(16) -0.0044(13) 0.0051(13) -0.0025(12)
N19 0.0145(15) 0.0160(15) 0.0151(15) 0.0003(12) 0.0026(12) -0.0011(12)
N20 0.0170(15) 0.0142(15) 0.0224(16) -0.0016(12) 0.0042(13) -0.0016(12)
C21 0.0143(17) 0.0176(18) 0.0212(18) -0.0042(14) 0.0042(14) -0.0013(14)
N22 0.0132(15) 0.0228(17) 0.0187(15) 0.0018(12) 0.0038(12) -0.0001(12)
C23 0.0165(17) 0.0198(18) 0.0179(18) 0.0032(14) 0.0048(14) 0.0010(14)
O1S 0.043(2) 0.059(2) 0.0372(18) -0.0043(16) 0.0078(15) 0.0079(17)
O2S 0.074(4) 0.065(4) 0.059(4) 0.000 0.019(3) 0.000
O3S 0.057(4) 0.067(4) 0.121(6) 0.000 0.018(4) 0.000
O4S 0.082(3) 0.092(4) 0.086(4) 0.002(3) 0.030(3) 0.001(3)

loop_
_atom_type_symbol
_atom_type_description
_atom_type_scat_dispersion_real
_atom_type_scat_dispersion_imag
_atom_type_scat_source
C C 0.0033 0.0016 'International Tables Vol C Tables 4.2.6.8 and 6.1.1.4'
N N 0.0061 0.0033 'International Tables Vol C Tables 4.2.6.8 and 6.1.1.4'
O O 0.0106 0.0060 'International Tables Vol C Tables 4.2.6.8 and 6.1.1.4'
Ag Ag -0.8971 1.1015 'International Tables Vol C Tables 4.2.6.8 and 6.1.1.4'
H H 0.0000 0.0000 'International Tables Vol C Tables 4.2.6.8 and 6.1.1.4'

loop_
_geom_angle_atom_site_label_1
_geom_angle_atom_site_label_2
_geom_angle_atom_site_label_3
_geom_angle
_geom_angle_site_symmetry_1
_geom_angle_site_symmetry_3
_geom_angle_publ_flag
N22 Ag1 N16 128.73(11) 3 6_565 ?
N22 Ag1 N10 87.60(11) 3 . ?
N16 Ag1 N10 116.20(11) 6_565 . ?
N22 Ag1 N14 129.79(11) 3 7_565 ?
N16 Ag1 N14 86.14(11) 6_565 7_565 ?
N10 Ag1 N14 109.86(10) . 7_565 ?
O1 C1 C6 121.6(3) . . ?
O1 C1 C2 123.2(3) . . ?
C6 C1 C2 115.2(3) . . ?
C3 C2 N7 121.9(3) . . ?
C3 C2 C1 120.7(3) . . ?
N7 C2 C1 117.4(3) . . ?
C2 C3 C4 122.1(3) . . ?
C2 C3 N12 123.3(3) . . ?
C4 C3 N12 114.6(3) . . ?
C5 C4 C3 117.8(3) . . ?
C5 C4 N13 120.8(3) . . ?
C3 C4 N13 121.3(3) . . ?
C6 C5 C4 121.9(3) . . ?
C6 C5 N18 120.1(3) . . ?
C4 C5 N18 117.9(3) . . ?
C5 C6 N19 120.4(3) . . ?
C5 C6 C1 122.0(3) . . ?
N19 C6 C1 117.6(3) . . ?
C11 N7 N8 109.1(3) . . ?
C11 N7 C2 129.7(3) . . ?
N8 N7 C2 121.2(3) . . ?
C9 N8 N7 102.4(3) . . ?
N8 C9 N10 115.3(3) . . ?
N8 C9 H9A 122.4 . . ?
N10 C9 H9A 122.4 . . ?
C11 N10 C9 102.9(3) . . ?
C11 N10 Ag1 124.8(2) . . ?
C9 N10 Ag1 132.3(2) . . ?
N10 C11 N7 110.3(3) . . ?
N10 C11 H11A 124.9 . . ?
N7 C11 H11A 124.9 . . ?
O2 N12 O3 126.2(3) . . ?
O2 N12 C3 116.8(3) . . ?
O3 N12 C3 116.8(3) . . ?
C17 N13 N14 109.4(3) . . ?
C17 N13 C4 129.4(3) . . ?
N14 N13 C4 120.8(3) . . ?
C15 N14 N13 102.5(3) . . ?
C15 N14 Ag1 127.9(3) . 7_565 ?
N13 N14 Ag1 120.8(2) . 7_565 ?
N14 C15 N16 114.4(3) . . ?
N14 C15 H15A 122.8 . . ?
N16 C15 H15A 122.8 . . ?
C17 N16 C15 103.8(3) . . ?
C17 N16 Ag1 122.3(3) . 6_566 ?
C15 N16 Ag1 133.8(3) . 6_566 ?
N16 C17 N13 109.9(3) . . ?
N16 C17 H17A 125.1 . . ?
N13 C17 H17A 125.1 . . ?
O5 N18 O4 125.3(3) . . ?
O5 N18 C5 117.7(3) . . ?
O4 N18 C5 117.0(3) . . ?
C23 N19 N20 109.8(3) . . ?
C23 N19 C6 128.9(3) . . ?
N20 N19 C6 121.3(3) . . ?
C21 N20 N19 102.0(3) . . ?
N20 C21 N22 115.1(3) . . ?
N20 C21 H21A 122.5 . . ?
N22 C21 H21A 122.5 . . ?
C23 N22 C21 103.1(3) . . ?
C23 N22 Ag1 131.2(3) . 3_445 ?
C21 N22 Ag1 117.6(2) . 3_445 ?
N22 C23 N19 110.0(3) . . ?
N22 C23 H23A 125.0 . . ?
N19 C23 H23A 125.0 . . ?

loop_
_geom_bond_atom_site_label_1
_geom_bond_atom_site_label_2
_geom_bond_distance
_geom_bond_site_symmetry_2
_geom_bond_publ_flag
Ag1 N22 2.285(3) 3 ?
Ag1 N16 2.287(3) 6_565 ?
Ag1 N10 2.328(3) . ?
Ag1 N14 2.414(3) 7_565 ?
O1 C1 1.260(4) . ?
C1 C6 1.425(5) . ?
C1 C2 1.451(5) . ?
O2 N12 1.222(4) . ?
C2 C3 1.385(5) . ?
C2 N7 1.420(4) . ?
O3 N12 1.229(4) . ?
C3 C4 1.398(5) . ?
C3 N12 1.481(4) . ?
O4 N18 1.228(4) . ?
C4 C5 1.386(5) . ?
C4 N13 1.420(4) . ?
C5 C6 1.382(5) . ?
C5 N18 1.476(4) . ?
O5 N18 1.222(4) . ?
C6 N19 1.418(4) . ?
N7 C11 1.353(5) . ?
N7 N8 1.375(4) . ?
N8 C9 1.305(5) . ?
C9 N10 1.368(5) . ?
C9 H9A 0.9500 . ?
N10 C11 1.314(5) . ?
C11 H11A 0.9500 . ?
N13 C17 1.340(5) . ?
N13 N14 1.373(4) . ?
N14 C15 1.316(5) . ?
N14 Ag1 2.414(3) 7_565 ?
C15 N16 1.354(5) . ?
C15 H15A 0.9500 . ?
N16 C17 1.320(5) . ?
N16 Ag1 2.287(3) 6_566 ?
C17 H17A 0.9500 . ?
N19 C23 1.345(5) . ?
N19 N20 1.374(4) . ?
N20 C21 1.310(5) . ?
C21 N22 1.369(5) . ?
C21 H21A 0.9500 . ?
N22 C23 1.316(5) . ?
N22 Ag1 2.285(3) 3_445 ?
C23 H23A 0.9500 . ?

loop_
_geom_hbond_atom_site_label_D
_geom_hbond_atom_site_label_H
_geom_hbond_atom_site_label_A
_geom_hbond_distance_DH
_geom_hbond_distance_HA
_geom_hbond_distance_DA
_geom_hbond_angle_DHA
_geom_hbond_site_symmetry_A
C11 H11A O1 0.95 2.14 2.699(4) 117 .
